data_4312484
loop_
_publ_author_name
'Xian-He Bu'
'Ya-Bo Xie'
'Jian-Rong Li'
'Ruo-Hua Zhang'

_publ_section_title
;
 Adjusting the Frameworks of Silver(I) Complexes with New Pyridyl
 Thioethers by Varying the Chain Lengths of Ligand Spacers, Solvents, and
 Counteranions
;
_journal_name_full 'Inorganic Chemistry'
_journal_page_first 7422
_journal_page_last 7430
_journal_paper_doi 10.1021/ic034454j
_journal_volume 42
_journal_year 2003
_chemical_formula_sum 'C14 H16 Ag2 N4 O6 S2'
_chemical_formula_weight 616.17
_chemical_name_systematic
; 
 ? 
;
_space_group_IT_number 60
_symmetry_cell_setting orthorhombic
_symmetry_space_group_name_Hall '-P 2n 2ab'
_symmetry_space_group_name_H-M 'P b c n'
_atom_sites_solution_hydrogens geom
_atom_sites_solution_primary direct
_atom_sites_solution_secondary difmap
_audit_creation_method SHELXL-97
_cell_angle_alpha 90.00
_cell_angle_beta 90.00
_cell_angle_gamma 90.00
_cell_formula_units_Z 4
_cell_length_a 10.465(7)
_cell_length_b 9.071(6)
_cell_length_c 19.920(12)
_cell_measurement_reflns_used 963
_cell_measurement_temperature 273(2)
_cell_measurement_theta_max 26.35
_cell_measurement_theta_min 3.14
_cell_volume 1891(2)
_computing_cell_refinement 'Bruker SMART'
_computing_data_collection 'Bruker SMART'
_computing_data_reduction 'Bruker SAINT'
_computing_molecular_graphics 'Bruker SHELXTL'
_computing_publication_material 'Bruker SHELXTL'
_computing_structure_refinement 'SHELXL-97 (Sheldrick, 1997)'
_computing_structure_solution 'SHELXS-97 (Sheldrick, 1990)'
_diffrn_ambient_temperature 273(2)
_diffrn_measured_fraction_theta_full 1.000
_diffrn_measured_fraction_theta_max 1.000
_diffrn_measurement_device_type 'CCD area detector'
_diffrn_measurement_method 'phi and omega scans'
_diffrn_radiation_monochromator graphite
_diffrn_radiation_source 'fine-focus sealed tube'
_diffrn_radiation_type MoK\a
_diffrn_radiation_wavelength 0.71073
_diffrn_reflns_av_R_equivalents 0.0301
_diffrn_reflns_av_sigmaI/netI 0.0246
_diffrn_reflns_limit_h_max 12
_diffrn_reflns_limit_h_min -12
_diffrn_reflns_limit_k_max 8
_diffrn_reflns_limit_k_min -10
_diffrn_reflns_limit_l_max 21
_diffrn_reflns_limit_l_min -23
_diffrn_reflns_number 7017
_diffrn_reflns_theta_full 25.02
_diffrn_reflns_theta_max 25.02
_diffrn_reflns_theta_min 2.04
_exptl_absorpt_coefficient_mu 2.333
_exptl_absorpt_correction_T_max 0.7211
_exptl_absorpt_correction_T_min 0.5412
_exptl_absorpt_correction_type multi-scan
_exptl_absorpt_process_details SADABS
_exptl_crystal_density_diffrn 2.164
_exptl_crystal_density_meas 0
_exptl_crystal_density_method 'not measured'
_exptl_crystal_F_000 1208
_exptl_crystal_size_max 0.30
_exptl_crystal_size_mid 0.20
_exptl_crystal_size_min 0.15
_refine_diff_density_max 0.723
_refine_diff_density_min -0.541
_refine_diff_density_rms 0.104
_refine_ls_extinction_method none
_refine_ls_goodness_of_fit_ref 1.117
_refine_ls_hydrogen_treatment mixed
_refine_ls_matrix_type full
_refine_ls_number_parameters 127
_refine_ls_number_reflns 1670
_refine_ls_number_restraints 0
_refine_ls_restrained_S_all 1.117
_refine_ls_R_factor_all 0.0413
_refine_ls_R_factor_gt 0.0338
_refine_ls_shift/su_max 0.001
_refine_ls_shift/su_mean 0.000
_refine_ls_structure_factor_coef Fsqd
_refine_ls_weighting_details 'calc w=1/[\s^2^(Fo^2^)+(0.0364P)^2^+4.8614P] where P=(Fo^2^+2Fc^2^)/3'
_refine_ls_weighting_scheme calc
_refine_ls_wR_factor_gt 0.0833
_refine_ls_wR_factor_ref 0.0884
_reflns_number_gt 1433
_reflns_number_total 1670
_reflns_threshold_expression >2sigma(I)
_cod_data_source_file ic034454jsi20030429_113052.cif
_cod_data_source_block 020707b
_cod_depositor_comments
;
The following automatic conversions were performed:

'_symmetry_cell_setting' value 'Orthorhombic' changed to
'orthorhombic' according to the built-in table from CIF Core
dictionary named 'cif_core.dic' version 2.4.1 from
2010-06-29.

'_exptl_absorpt_correction_type' value 'MULTI-SCAN'
changed to 'multi-scan' according to the built-in table from CIF Core
dictionary named 'cif_core.dic' version 2.4.1 from 2010-06-29.

Automatic conversion script
Id: cif_fix_values 1646 2011-03-28 12:23:43Z adriana 
;
_cod_database_code 4312484

loop_
_symmetry_equiv_pos_as_xyz
'x, y, z'
'-x+1/2, -y+1/2, z+1/2'
'-x, y, -z+1/2'
'x+1/2, -y+1/2, -z'
'-x, -y, -z'
'x-1/2, y-1/2, -z-1/2'
'x, -y, z-1/2'
'-x-1/2, y-1/2, z'

loop_
_atom_site_label
_atom_site_type_symbol
_atom_site_fract_x
_atom_site_fract_y
_atom_site_fract_z
_atom_site_U_iso_or_equiv
_atom_site_adp_type
_atom_site_occupancy
_atom_site_symmetry_multiplicity
_atom_site_calc_flag
_atom_site_refinement_flags
_atom_site_disorder_assembly
_atom_site_disorder_group
Ag1 Ag 0.88631(3) 0.09377(5) 0.697808(19) 0.04440(16) Uani 1 1 d . . .
S1 S 0.79839(11) 0.14150(14) 0.81304(6) 0.0389(3) Uani 1 1 d . . .
N1 N 0.9757(3) -0.0193(4) 0.87238(18) 0.0381(9) Uani 1 1 d . . .
C1 C 1.0221(5) -0.1152(6) 0.9184(2) 0.0492(13) Uani 1 1 d . . .
H1 H 1.1087 -0.1377 0.9172 0.059 Uiso 1 1 calc R . .
C2 C 0.9482(6) -0.1810(6) 0.9668(3) 0.0549(14) Uani 1 1 d . . .
H2A H 0.9836 -0.2476 0.9970 0.066 Uiso 1 1 calc R . .
C3 C 0.8196(6) -0.1455(6) 0.9694(3) 0.0549(14) Uani 1 1 d . . .
H3 H 0.7674 -0.1877 1.0019 0.066 Uiso 1 1 calc R . .
C4 C 0.7689(5) -0.0473(6) 0.9235(2) 0.0487(12) Uani 1 1 d . . .
H4 H 0.6828 -0.0218 0.9249 0.058 Uiso 1 1 calc R . .
C5 C 0.8497(4) 0.0129(5) 0.8748(2) 0.0349(10) Uani 1 1 d . . .
C6 C 0.6262(4) 0.1012(6) 0.8046(3) 0.0464(13) Uani 1 1 d . . .
H6A H 0.6137 -0.0004 0.7909 0.056 Uiso 1 1 calc R . .
H6B H 0.5833 0.1162 0.8472 0.056 Uiso 1 1 calc R . .
C7 C 0.5730(4) 0.2037(6) 0.7527(3) 0.0502(12) Uani 1 1 d . . .
H7A H 0.6083 0.1770 0.7093 0.060 Uiso 1 1 calc R . .
H7B H 0.6012 0.3030 0.7628 0.060 Uiso 1 1 calc R . .
N2 N 0.8605(4) 0.4144(5) 0.6288(2) 0.0453(10) Uani 1 1 d . . .
O1 O 0.8278(7) 0.5318(6) 0.6043(3) 0.118(2) Uani 1 1 d . . .
O2 O 0.9530(5) 0.3421(8) 0.6123(3) 0.117(2) Uani 1 1 d . . .
O3 O 0.7942(5) 0.3675(6) 0.6750(2) 0.0852(14) Uani 1 1 d . . .

loop_
_atom_site_aniso_label
_atom_site_aniso_U_11
_atom_site_aniso_U_22
_atom_site_aniso_U_33
_atom_site_aniso_U_23
_atom_site_aniso_U_13
_atom_site_aniso_U_12
Ag1 0.0347(2) 0.0541(3) 0.0444(3) -0.00159(17) 0.00642(15) 0.00477(16)
S1 0.0321(6) 0.0440(6) 0.0406(6) -0.0027(5) -0.0011(5) 0.0066(5)
N1 0.0314(19) 0.047(2) 0.036(2) 0.0024(17) -0.0008(16) 0.0041(17)
C1 0.041(3) 0.063(3) 0.043(3) 0.008(2) -0.002(2) 0.009(2)
C2 0.062(4) 0.061(3) 0.041(3) 0.011(2) -0.001(3) 0.003(3)
C3 0.067(4) 0.061(3) 0.037(3) 0.005(2) 0.011(3) -0.010(3)
C4 0.040(3) 0.061(3) 0.045(3) -0.004(2) 0.012(2) -0.005(2)
C5 0.032(2) 0.041(3) 0.031(2) -0.0070(19) 0.0001(18) -0.001(2)
C6 0.031(3) 0.059(3) 0.049(3) 0.003(2) 0.006(2) 0.003(2)
C7 0.031(3) 0.069(3) 0.051(3) -0.005(3) 0.002(2) 0.001(2)
N2 0.041(2) 0.051(3) 0.044(2) -0.007(2) -0.0060(19) -0.005(2)
O1 0.163(6) 0.075(3) 0.117(4) 0.045(3) -0.074(4) -0.035(4)
O2 0.064(3) 0.163(6) 0.125(5) -0.086(4) 0.014(3) 0.017(3)
O3 0.072(3) 0.103(4) 0.081(3) 0.016(3) 0.022(3) -0.009(3)

loop_
_atom_type_symbol
_atom_type_description
_atom_type_scat_dispersion_real
_atom_type_scat_dispersion_imag
_atom_type_scat_source
C C 0.0033 0.0016 'International Tables Vol C Tables 4.2.6.8 and 6.1.1.4'
H H 0.0000 0.0000 'International Tables Vol C Tables 4.2.6.8 and 6.1.1.4'
N N 0.0061 0.0033 'International Tables Vol C Tables 4.2.6.8 and 6.1.1.4'
O O 0.0106 0.0060 'International Tables Vol C Tables 4.2.6.8 and 6.1.1.4'
S S 0.1246 0.1234 'International Tables Vol C Tables 4.2.6.8 and 6.1.1.4'
Ag Ag -0.8971 1.1015 'International Tables Vol C Tables 4.2.6.8 and 6.1.1.4'

loop_
_geom_angle_atom_site_label_1
_geom_angle_atom_site_label_2
_geom_angle_atom_site_label_3
_geom_angle
_geom_angle_site_symmetry_1
_geom_angle_site_symmetry_3
_geom_angle_publ_flag
N1 Ag1 S1 151.57(10) 3_756 . ?
N1 Ag1 Ag1 85.73(10) 3_756 3_756 ?
S1 Ag1 Ag1 70.99(5) . 3_756 ?
C5 S1 C6 103.2(2) . . ?
C5 S1 Ag1 114.15(15) . . ?
C6 S1 Ag1 103.91(17) . . ?
C5 N1 C1 117.7(4) . . ?
C5 N1 Ag1 123.3(3) . 3_756 ?
C1 N1 Ag1 118.8(3) . 3_756 ?
N1 C1 C2 123.6(5) . . ?
N1 C1 H1 118.2 . . ?
C2 C1 H1 118.2 . . ?
C1 C2 C3 118.2(5) . . ?
C1 C2 H2A 120.9 . . ?
C3 C2 H2A 120.9 . . ?
C4 C3 C2 119.9(5) . . ?
C4 C3 H3 120.1 . . ?
C2 C3 H3 120.1 . . ?
C3 C4 C5 118.6(5) . . ?
C3 C4 H4 120.7 . . ?
C5 C4 H4 120.7 . . ?
N1 C5 C4 122.1(4) . . ?
N1 C5 S1 114.3(3) . . ?
C4 C5 S1 123.6(4) . . ?
C7 C6 S1 107.6(3) . . ?
C7 C6 H6A 110.2 . . ?
S1 C6 H6A 110.2 . . ?
C7 C6 H6B 110.2 . . ?
S1 C6 H6B 110.2 . . ?
H6A C6 H6B 108.5 . . ?
C6 C7 C7 114.8(4) . 3_656 ?
C6 C7 H7A 108.6 . . ?
C7 C7 H7A 108.6 3_656 . ?
C6 C7 H7B 108.6 . . ?
C7 C7 H7B 108.6 3_656 . ?
H7A C7 H7B 107.6 . . ?
O2 N2 O1 125.9(7) . . ?
O2 N2 O3 117.8(6) . . ?
O1 N2 O3 116.4(6) . . ?

loop_
_geom_bond_atom_site_label_1
_geom_bond_atom_site_label_2
_geom_bond_distance
_geom_bond_site_symmetry_2
_geom_bond_publ_flag
Ag1 N1 2.257(4) 3_756 ?
Ag1 S1 2.5106(18) . ?
Ag1 Ag1 3.1602(16) 3_756 ?
S1 C5 1.779(5) . ?
S1 C6 1.846(5) . ?
N1 C5 1.351(6) . ?
N1 C1 1.354(6) . ?
N1 Ag1 2.257(4) 3_756 ?
C1 C2 1.372(7) . ?
C1 H1 0.9300 . ?
C2 C3 1.385(9) . ?
C2 H2A 0.9300 . ?
C3 C4 1.383(8) . ?
C3 H3 0.9300 . ?
C4 C5 1.397(7) . ?
C4 H4 0.9300 . ?
C6 C7 1.499(7) . ?
C6 H6A 0.9700 . ?
C6 H6B 0.9700 . ?
C7 C7 1.531(9) 3_656 ?
C7 H7A 0.9700 . ?
C7 H7B 0.9700 . ?
N2 O2 1.215(6) . ?
N2 O1 1.220(6) . ?
N2 O3 1.228(6) . ?

loop_
_geom_torsion_atom_site_label_1
_geom_torsion_atom_site_label_2
_geom_torsion_atom_site_label_3
_geom_torsion_atom_site_label_4
_geom_torsion
_geom_torsion_site_symmetry_1
_geom_torsion_site_symmetry_2
_geom_torsion_site_symmetry_3
_geom_torsion_site_symmetry_4
_geom_torsion_publ_flag
N1 Ag1 S1 C5 -13.7(3) 3_756 . . . ?
Ag1 Ag1 S1 C5 -50.45(17) 3_756 . . . ?
N1 Ag1 S1 C6 -125.3(3) 3_756 . . . ?
Ag1 Ag1 S1 C6 -162.04(19) 3_756 . . . ?
C5 N1 C1 C2 0.2(8) . . . . ?
Ag1 N1 C1 C2 174.7(4) 3_756 . . . ?
N1 C1 C2 C3 -1.1(9) . . . . ?
C1 C2 C3 C4 0.6(8) . . . . ?
C2 C3 C4 C5 0.6(8) . . . . ?
C1 N1 C5 C4 1.1(7) . . . . ?
Ag1 N1 C5 C4 -173.1(4) 3_756 . . . ?
C1 N1 C5 S1 179.3(4) . . . . ?
Ag1 N1 C5 S1 5.0(5) 3_756 . . . ?
C3 C4 C5 N1 -1.5(7) . . . . ?
C3 C4 C5 S1 -179.5(4) . . . . ?
C6 S1 C5 N1 156.3(3) . . . . ?
Ag1 S1 C5 N1 44.2(4) . . . . ?
C6 S1 C5 C4 -25.6(5) . . . . ?
Ag1 S1 C5 C4 -137.7(4) . . . . ?
C5 S1 C6 C7 -179.5(4) . . . . ?
Ag1 S1 C6 C7 -60.1(4) . . . . ?
S1 C6 C7 C7 -170.3(4) . . . 3_656 ?
